data_9014432
loop_
_publ_author_name
'Kantor, A.'
'Kantor, I.'
'Merlini, M.'
'Glazyrin, K.'
'Prescher, C.'
'Hanfland, M.'
'Dubrovinsky, L.'

_publ_section_title
;
 High-pressure structural studies of eskolaite by means of single-crystal X-ray diffraction
 Note: P = 14.0 GPa
;
_journal_name_full 'American Mineralogist'
_journal_page_first 1764
_journal_page_last 1770
_journal_paper_doi 10.2138/am.2012.4103
_journal_volume 97
_journal_year 2012
_chemical_compound_source Synthetic
_chemical_formula_sum 'Cr2 O3'
_chemical_name_mineral Eskolaite
_space_group_crystal_system trigonal
_space_group_IT_number 167
_space_group_name_Hall '-R 3 2"c'
_space_group_name_H-M_alt 'R -3 c :H'
_cell_angle_alpha 90
_cell_angle_beta 90
_cell_angle_gamma 120
_cell_formula_units_Z 6
_cell_length_a 4.8645
_cell_length_b 4.8645
_cell_length_c 13.355
_cell_volume 273.685
_exptl_crystal_density_diffrn 5.533
_cod_depositor_comments
;
 Adding the _cell_formula_units_Z data item and updating the space group
 information.

 Antanas Vaitkus,
 2018-01-15
;
_cod_original_sg_symbol_H-M 'R -3 c'
_cod_database_code 9014432

loop_
_space_group_symop_id
_space_group_symop_operation_xyz
1 x,y,z
2 2/3+x,1/3+y,1/3+z
3 1/3+x,2/3+y,2/3+z
4 x,x-y,1/2+z
5 2/3+x,1/3+x-y,5/6+z
6 1/3+x,2/3+x-y,1/6+z
7 y,x,1/2-z
8 2/3+y,1/3+x,5/6-z
9 1/3+y,2/3+x,1/6-z
10 -x+y,y,1/2+z
11 2/3-x+y,1/3+y,5/6+z
12 1/3-x+y,2/3+y,1/6+z
13 -x,-x+y,1/2-z
14 2/3-x,1/3-x+y,5/6-z
15 1/3-x,2/3-x+y,1/6-z
16 -y,-x,1/2+z
17 2/3-y,1/3-x,5/6+z
18 1/3-y,2/3-x,1/6+z
19 x-y,-y,1/2-z
20 2/3+x-y,1/3-y,5/6-z
21 1/3+x-y,2/3-y,1/6-z
22 y,-x+y,-z
23 2/3+y,1/3-x+y,1/3-z
24 1/3+y,2/3-x+y,2/3-z
25 -x+y,-x,z
26 2/3-x+y,1/3-x,1/3+z
27 1/3-x+y,2/3-x,2/3+z
28 -x,-y,-z
29 2/3-x,1/3-y,1/3-z
30 1/3-x,2/3-y,2/3-z
31 -y,x-y,z
32 2/3-y,1/3+x-y,1/3+z
33 1/3-y,2/3+x-y,2/3+z
34 x-y,x,-z
35 2/3+x-y,1/3+x,1/3-z
36 1/3+x-y,2/3+x,2/3-z

loop_
_atom_site_label
_atom_site_fract_x
_atom_site_fract_y
_atom_site_fract_z
_atom_site_U_iso_or_equiv
Cr 0.00000 0.00000 0.34720 0.00540
O 0.30860 0.00000 0.25000 0.00650

loop_
_cod_related_entry_id
_cod_related_entry_database
_cod_related_entry_code
1 AMCSD 0019495
